data_7127429
loop_
_publ_author_name
'Dolui, Dependu'
'Mir, Ab Qayoom'
'Dutta, Arnab'

_publ_section_title
;
 Probing the peripheral role of amines in photo- and electrocatalytic
 H<sub>2</sub> production by molecular cobalt complexes.
;
_journal_issue 94
_journal_name_full 'Chemical communications (Cambridge, England)'
_journal_page_first 14841
_journal_page_last 14844
_journal_paper_doi 10.1039/d0cc05786j
_journal_volume 56
_journal_year 2020
_chemical_absolute_configuration unk
_chemical_formula_moiety 'C22 H36 Cl2 Co2 N10 O8'
_chemical_formula_sum 'C22 H36 Cl2 Co2 N10 O8'
_chemical_formula_weight 757.37
_chemical_name_systematic C2
_space_group_crystal_system hexagonal
_space_group_IT_number 170
_space_group_name_Hall 'P 65'
_space_group_name_H-M_alt 'P 65'
_symmetry_Int_Tables_number 170
_audit_creation_date 2020-10-22
_audit_creation_method
;
Olex2 1.2
(compiled 2018.05.29 svn.r3508 for OlexSys, GUI svn.r5506)
;
_audit_update_record
;
2020-10-22 deposited with the CCDC.	2020-11-02 downloaded from the CCDC.
;
_cell_angle_alpha 90
_cell_angle_beta 90
_cell_angle_gamma 120
_cell_formula_units_Z 6
_cell_length_a 20.3990(12)
_cell_length_b 20.3990(12)
_cell_length_c 14.7613(9)
_cell_measurement_reflns_used 9658
_cell_measurement_temperature 298
_cell_measurement_theta_max 28.31
_cell_measurement_theta_min 2.43
_cell_volume 5319.5(5)
_computing_cell_refinement 'SAINT V8.38A (?, 2016)'
_computing_data_reduction 'SAINT V8.38A (?, 2016)'
_computing_molecular_graphics 'Olex2 (Dolomanov et al., 2009)'
_computing_publication_material 'Olex2 (Dolomanov et al., 2009)'
_computing_structure_refinement 'olex2.refine (Bourhis et al., 2015)'
_computing_structure_solution 'SHELXT 2014/5 (Sheldrick, 2014)'
_diffrn_ambient_temperature 298
_diffrn_measured_fraction_theta_full 0.9909
_diffrn_measured_fraction_theta_max 0.9909
_diffrn_measurement_device_type 'Bruker APEX-II CCD'
_diffrn_measurement_method '\f and \w scans'
_diffrn_radiation_type 'Mo K\a'
_diffrn_radiation_wavelength 0.71073
_diffrn_reflns_av_R_equivalents 0.0302
_diffrn_reflns_av_unetI/netI 0.0275
_diffrn_reflns_limit_h_max 27
_diffrn_reflns_limit_h_min -26
_diffrn_reflns_limit_k_max 27
_diffrn_reflns_limit_k_min -23
_diffrn_reflns_limit_l_max 19
_diffrn_reflns_limit_l_min -19
_diffrn_reflns_number 49657
_diffrn_reflns_theta_full 28.4346
_diffrn_reflns_theta_max 28.43
_diffrn_reflns_theta_min 3.35
_diffrn_standards_number 0
_exptl_absorpt_coefficient_mu 1.140
_exptl_absorpt_correction_T_max 0.7457
_exptl_absorpt_correction_T_min 0.5618
_exptl_absorpt_correction_type multi-scan
_exptl_absorpt_process_details
'SADABS-2016/2 (Bruker,2016/2) was used for absorption correction. wR2(int) was 0.1000 before and 0.0613 after correction. The Ratio of minimum to maximum transmission is 0.7534. The \l/2 correction factor is Not present.'
_exptl_crystal_colour yellow
_exptl_crystal_colour_primary yellow
_exptl_crystal_density_diffrn 1.4184
_exptl_crystal_description plate
_exptl_crystal_F_000 2346.9173
_exptl_crystal_recrystallization_method 'Re-crystallisation from solvent: Acetonitrile'
_exptl_crystal_size_max 0.12
_exptl_crystal_size_mid 0.098
_exptl_crystal_size_min 0.075
_refine_diff_density_max 0.5347
_refine_diff_density_min -0.2467
_refine_diff_density_rms 0.0687
_refine_ls_abs_structure_details 'Flack, H. D. (1983). Acta Cryst. A39, 876-881.'
_refine_ls_abs_structure_Flack 0.010(8)
_refine_ls_d_res_high 0.7463
_refine_ls_d_res_low 6.0837
_refine_ls_goodness_of_fit_ref 0.9919
_refine_ls_hydrogen_treatment mixed
_refine_ls_matrix_type full
_refine_ls_number_constraints 40
_refine_ls_number_parameters 433
_refine_ls_number_reflns 8863
_refine_ls_number_restraints 1
_refine_ls_restrained_S_all 0.9919
_refine_ls_R_factor_all 0.0322
_refine_ls_R_factor_gt 0.0300
_refine_ls_shift/su_max 0.0004
_refine_ls_shift/su_mean 0.0000
_refine_ls_structure_factor_coef Fsqd
_refine_ls_weighting_details 'w=1/[\s^2^(Fo^2^)+(0.0679P)^2^] where P=(Fo^2^+2Fc^2^)/3'
_refine_ls_weighting_scheme calc
_refine_ls_wR_factor_gt 0.0863
_refine_ls_wR_factor_ref 0.0881
_reflns_Friedel_coverage 0.989
_reflns_limit_h_max 23
_reflns_limit_h_min -23
_reflns_limit_k_max 23
_reflns_limit_k_min -23
_reflns_limit_l_max 19
_reflns_limit_l_min -19
_reflns_number_gt 8389
_reflns_number_total 8863
_reflns_threshold_expression I>=2u(I)
_cod_data_source_file d0cc05786j2.cif
_cod_data_source_block ET_AM_AD_2020_0m_a
_cod_original_cell_volume 5319.5(6)
_cod_original_sg_symbol_Hall ' P 65'
_cod_database_code 7127429
_olex2_refinement_description
;
1. Fixed Uiso
 At 1.2 times of:
  All C(H) groups, All C(H,H) groups, All N(H,H) groups
 At 1.5 times of:
  All C(H,H,H) groups
2.a Secondary CH2 refined with riding coordinates:
 N6(H6a,H6b), C14(H14a,H14b)
2.b Aromatic/amide H refined with riding coordinates:
 C10(H10)
2.c Idealised Me refined as rotating group:
 C8(H8a,H8b,H8c), C18(H18a,H18b,H18c), C15(H15a,H15b,H15c), C22(H22a,H22b,
 H22c), C5(H5a,H5b,H5c), C19(H19a,H19b,H19c), C1(H1a,H1b,H1c), C4(H4a,H4b,H4c)
;
_olex2_submission_original_sample_id C2_ET_AM_AD_2020
_olex2_submission_special_instructions 'No special instructions were received'

loop_
_space_group_symop_id
_space_group_symop_operation_xyz
1 x,y,z
2 x-y,x,z+5/6
3 y,-x+y,z+1/6
4 -y,x-y,z+2/3
5 -x+y,-x,z+1/3
6 -x,-y,z+1/2

loop_
_atom_site_label
_atom_site_type_symbol
_atom_site_fract_x
_atom_site_fract_y
_atom_site_fract_z
_atom_site_U_iso_or_equiv
_atom_site_adp_type
_atom_site_occupancy
_atom_site_refinement_flags_posn
Co1 Co 0.473212(15) 0.602877(16) 0.71747(2) 0.03445(7) Uani 1.000000 .
Co2 Co 0.666820(15) 0.797328(14) 0.268046(19) 0.03128(7) Uani 1.000000 .
Cl1 Cl 0.40933(4) 0.50852(4) 0.81467(4) 0.05670(16) Uani 1.000000 .
Cl2 Cl 0.69618(4) 0.73418(3) 0.16671(4) 0.04656(13) Uani 1.000000 .
O1 O 0.58700(16) 0.67608(18) 0.85019(18) 0.0799(8) Uani 1.000000 .
O2 O 0.34017(11) 0.61155(12) 0.69155(14) 0.0527(4) Uani 1.000000 .
O3 O 0.35197(10) 0.52060(11) 0.59417(14) 0.0559(4) Uani 1.000000 .
O4 O 0.60457(12) 0.59033(15) 0.74496(18) 0.0752(7) Uani 1.000000 .
O5 O 0.75000(13) 0.77385(13) 0.40468(13) 0.0599(5) Uani 1.000000 .
O6 O 0.51338(10) 0.70636(11) 0.22119(14) 0.0541(4) Uani 1.000000 .
O7 O 0.58707(12) 0.81936(13) 0.12385(12) 0.0563(5) Uani 1.000000 .
O8 O 0.82155(11) 0.89292(15) 0.31846(17) 0.0725(6) Uani 1.000000 .
N1 N 0.52240(14) 0.66743(13) 0.81632(14) 0.0536(5) Uani 1.000000 .
N2 N 0.40323(12) 0.63604(11) 0.73990(13) 0.0423(4) Uani 1.000000 .
N3 N 0.42038(11) 0.53428(10) 0.62296(13) 0.0412(4) Uani 1.000000 .
N4 N 0.54083(11) 0.56623(13) 0.69615(16) 0.0491(5) Uani 1.000000 .
N5 N 0.52943(10) 0.68662(10) 0.63269(11) 0.0336(3) Uani 1.000000 .
N6 N 0.63562(10) 0.85471(10) 0.34834(11) 0.0350(3) Uani 1.000000 .
H6a H 0.65316(10) 0.90063(10) 0.32304(11) 0.0420(4) Uiso 1.000000 R
H6b H 0.58478(10) 0.83138(10) 0.34583(11) 0.0420(4) Uiso 1.000000 R
N7 N 0.68349(12) 0.74680(11) 0.36415(12) 0.0412(4) Uani 1.000000 .
N8 N 0.56837(11) 0.71312(10) 0.27503(13) 0.0386(4) Uani 1.000000 .
N9 N 0.65304(12) 0.84815(11) 0.16927(12) 0.0403(4) Uani 1.000000 .
N10 N 0.76612(11) 0.88245(12) 0.26083(15) 0.0459(4) Uani 1.000000 .
C1 C 0.5196(4) 0.7507(3) 0.9333(3) 0.1166(19) Uani 1.000000 .
H1a H 0.538(3) 0.7285(14) 0.9764(15) 0.175(3) Uiso 1.000000 GR
H1b H 0.5602(19) 0.7995(9) 0.9156(6) 0.175(3) Uiso 1.000000 GR
H1c H 0.4798(8) 0.756(2) 0.960(2) 0.175(3) Uiso 1.000000 GR
C2 C 0.4897(2) 0.70051(17) 0.85136(18) 0.0660(8) Uani 1.000000 .
C3 C 0.41846(18) 0.68233(15) 0.80625(18) 0.0564(7) Uani 1.000000 .
C4 C 0.3682(2) 0.7114(2) 0.8338(3) 0.0866(13) Uani 1.000000 .
H4a H 0.3203(8) 0.6832(14) 0.8037(19) 0.1299(19) Uiso 1.000000 GR
H4b H 0.3606(17) 0.7062(19) 0.8982(4) 0.1299(19) Uiso 1.000000 GR
H4c H 0.3909(10) 0.7639(6) 0.818(2) 0.1299(19) Uiso 1.000000 GR
C5 C 0.5663(3) 0.4779(2) 0.6100(3) 0.0856(12) Uani 1.000000 .
H5a H 0.6176(6) 0.5088(10) 0.630(2) 0.1283(18) Uiso 1.000000 GR
H5b H 0.5443(13) 0.4294(9) 0.639(2) 0.1283(18) Uiso 1.000000 GR
H5c H 0.5656(17) 0.4715(18) 0.5455(4) 0.1283(18) Uiso 1.000000 GR
C6 C 0.52149(16) 0.51564(15) 0.6340(2) 0.0534(6) Uani 1.000000 .
C7 C 0.45011(15) 0.49606(13) 0.59089(18) 0.0489(5) Uani 1.000000 .
C8 C 0.4120(2) 0.43612(16) 0.5206(2) 0.0737(9) Uani 1.000000 .
H8a H 0.3926(16) 0.38720(17) 0.5480(5) 0.1105(14) Uiso 1.000000 GR
H8b H 0.3710(12) 0.4400(12) 0.4942(16) 0.1105(14) Uiso 1.000000 GR
H8c H 0.4478(5) 0.4426(11) 0.4742(11) 0.1105(14) Uiso 1.000000 GR
C9 C 0.60376(13) 0.73423(14) 0.64274(15) 0.0437(5) Uani 1.000000 .
C10 C 0.64497(13) 0.79181(13) 0.58193(16) 0.0442(5) Uani 1.000000 .
H10 H 0.69659(13) 0.82370(13) 0.59103(16) 0.0530(6) Uiso 1.000000 R
C11 C 0.61035(12) 0.80238(11) 0.50810(13) 0.0358(4) Uani 1.000000 .
C12 C 0.53275(12) 0.75380(12) 0.49893(15) 0.0374(4) Uani 1.000000 .
C13 C 0.49488(12) 0.69739(12) 0.56192(14) 0.0370(4) Uani 1.000000 .
C14 C 0.65664(13) 0.86748(11) 0.44536(14) 0.0407(4) Uani 1.000000 .
H14a H 0.70923(13) 0.88070(11) 0.45088(14) 0.0488(5) Uiso 1.000000 R
H14b H 0.65300(13) 0.91076(11) 0.46574(14) 0.0488(5) Uiso 1.000000 R
C15 C 0.6318(3) 0.63565(18) 0.46050(18) 0.0666(8) Uani 1.000000 .
H15a H 0.6642(12) 0.6168(13) 0.4412(7) 0.0999(13) Uiso 1.000000 GR
H15b H 0.6524(15) 0.6658(4) 0.5141(6) 0.0999(13) Uiso 1.000000 GR
H15c H 0.5823(3) 0.5939(9) 0.4735(13) 0.0999(13) Uiso 1.000000 GR
C16 C 0.62633(16) 0.68273(13) 0.38754(15) 0.0455(5) Uani 1.000000 .
C17 C 0.55797(14) 0.66327(12) 0.33639(16) 0.0440(5) Uani 1.000000 .
C18 C 0.48316(19) 0.59484(15) 0.3522(2) 0.0654(8) Uani 1.000000 .
H18a H 0.4440(2) 0.6029(7) 0.3281(18) 0.0981(12) Uiso 1.000000 GR
H18b H 0.4816(7) 0.5522(4) 0.3226(17) 0.0981(12) Uiso 1.000000 GR
H18c H 0.4755(7) 0.5852(10) 0.4161(3) 0.0981(12) Uiso 1.000000 GR
C19 C 0.8527(2) 1.0011(2) 0.1852(3) 0.0871(12) Uani 1.000000 .
H19a H 0.8730(10) 1.0236(11) 0.2430(3) 0.1306(18) Uiso 1.000000 GR
H19b H 0.8870(7) 0.9889(4) 0.155(2) 0.1306(18) Uiso 1.000000 GR
H19c H 0.8459(4) 1.0362(9) 0.149(2) 0.1306(18) Uiso 1.000000 GR
C20 C 0.77814(16) 0.93067(14) 0.19831(19) 0.0533(6) Uani 1.000000 .
C21 C 0.71160(17) 0.90990(14) 0.14261(17) 0.0500(6) Uani 1.000000 .
C22 C 0.7113(3) 0.9539(3) 0.0624(3) 0.0873(12) Uani 1.000000 .
H22a H 0.7374(19) 0.9462(17) 0.0132(8) 0.1310(18) Uiso 1.000000 GR
H22b H 0.6600(3) 0.9372(15) 0.0448(15) 0.1310(18) Uiso 1.000000 GR
H22c H 0.7363(18) 1.0068(3) 0.0775(8) 0.1310(18) Uiso 1.000000 GR
H1 H 0.595(3) 0.651(3) 0.818(4) 0.092(17) Uiso 1.000000 .
H13 H 0.4431(13) 0.6643(13) 0.5562(16) 0.025(5) Uiso 1.000000 .
H12 H 0.5040(15) 0.7574(14) 0.4539(18) 0.036(6) Uiso 1.000000 .
H9 H 0.6251(16) 0.7262(15) 0.700(2) 0.045(7) Uiso 1.000000 .
H6 H 0.540(2) 0.757(3) 0.175(3) 0.094(13) Uiso 1.000000 .
H2 H 0.337(2) 0.574(2) 0.671(3) 0.079(13) Uiso 1.000000 .
H5 H 0.789(2) 0.840(2) 0.375(3) 0.077(11) Uiso 1.000000 .

loop_
_atom_site_aniso_label
_atom_site_aniso_U_11
_atom_site_aniso_U_22
_atom_site_aniso_U_33
_atom_site_aniso_U_12
_atom_site_aniso_U_13
_atom_site_aniso_U_23
Co1 0.03766(14) 0.03519(14) 0.03307(13) 0.02014(11) -0.00058(10) 0.00540(10)
Co2 0.03606(14) 0.03045(13) 0.02979(12) 0.01847(11) -0.00098(10) -0.00137(9)
Cl1 0.0611(4) 0.0539(3) 0.0595(3) 0.0321(3) 0.0133(3) 0.0268(3)
Cl2 0.0612(3) 0.0525(3) 0.0428(3) 0.0410(3) 0.0036(2) -0.0037(2)
O1 0.0748(15) 0.0893(18) 0.0574(13) 0.0275(14) -0.0309(12) 0.0058(13)
O2 0.0459(9) 0.0589(11) 0.0628(11) 0.0334(8) 0.0079(8) 0.0134(9)
O3 0.0427(9) 0.0527(10) 0.0645(11) 0.0180(8) -0.0142(8) -0.0036(9)
O4 0.0515(11) 0.0856(15) 0.0949(17) 0.0392(11) -0.0127(11) 0.0255(13)
O5 0.0645(11) 0.0786(13) 0.0513(10) 0.0468(11) -0.0193(9) -0.0071(9)
O6 0.0393(8) 0.0508(9) 0.0677(11) 0.0192(7) -0.0137(8) -0.0079(9)
O7 0.0669(12) 0.0759(12) 0.0419(9) 0.0476(11) -0.0098(8) -0.0008(8)
O8 0.0413(10) 0.0829(15) 0.0782(15) 0.0198(10) -0.0124(10) -0.0118(13)
N1 0.0621(13) 0.0541(12) 0.0336(9) 0.0207(10) -0.0080(9) 0.0045(9)
N2 0.0510(11) 0.0404(9) 0.0411(9) 0.0270(9) 0.0119(8) 0.0108(7)
N3 0.0416(9) 0.0343(9) 0.0444(9) 0.0165(7) -0.0001(7) 0.0009(7)
N4 0.0424(10) 0.0525(11) 0.0610(12) 0.0302(9) 0.0026(9) 0.0173(9)
N5 0.0362(8) 0.0332(8) 0.0322(8) 0.0179(7) 0.0003(6) 0.0013(6)
N6 0.0419(9) 0.0287(7) 0.0343(8) 0.0175(7) 0.0003(7) -0.0009(6)
N7 0.0506(10) 0.0473(10) 0.0359(9) 0.0321(9) -0.0045(7) -0.0005(7)
N8 0.0402(9) 0.0326(8) 0.0427(9) 0.0180(7) -0.0011(7) -0.0056(7)
N9 0.0546(10) 0.0453(9) 0.0321(8) 0.0332(9) 0.0036(8) 0.0009(7)
N10 0.0386(9) 0.0453(10) 0.0479(10) 0.0167(8) 0.0011(8) -0.0061(8)
C1 0.168(5) 0.100(3) 0.067(2) 0.056(3) -0.019(3) -0.040(2)
C2 0.095(2) 0.0545(15) 0.0348(11) 0.0274(15) 0.0050(13) -0.0033(11)
C3 0.0785(18) 0.0470(13) 0.0462(13) 0.0333(13) 0.0237(13) 0.0081(10)
C4 0.102(3) 0.0608(18) 0.102(3) 0.0449(19) 0.050(2) 0.0028(18)
C5 0.107(3) 0.086(2) 0.104(3) 0.078(2) 0.039(2) 0.033(2)
C6 0.0593(15) 0.0492(13) 0.0640(15) 0.0364(12) 0.0188(12) 0.0203(12)
C7 0.0591(14) 0.0361(11) 0.0519(12) 0.0242(10) 0.0124(11) 0.0075(9)
C8 0.099(2) 0.0416(13) 0.0669(18) 0.0250(15) 0.0184(18) -0.0047(13)
C9 0.0442(11) 0.0464(11) 0.0353(10) 0.0187(10) -0.0058(9) 0.0030(9)
C10 0.0369(10) 0.0427(11) 0.0403(11) 0.0103(9) -0.0034(9) 0.0007(8)
C11 0.0440(10) 0.0291(9) 0.0321(9) 0.0167(8) 0.0021(8) -0.0034(7)
C12 0.0410(10) 0.0373(10) 0.0362(9) 0.0214(9) -0.0009(8) 0.0033(8)
C13 0.0364(10) 0.0397(10) 0.0358(9) 0.0198(9) -0.0001(8) 0.0035(8)
C14 0.0478(11) 0.0306(9) 0.0334(10) 0.0118(8) 0.0037(8) -0.0025(7)
C15 0.122(3) 0.0548(15) 0.0410(12) 0.0581(18) 0.0079(15) 0.0072(11)
C16 0.0754(16) 0.0405(10) 0.0331(10) 0.0383(11) 0.0072(10) 0.0021(8)
C17 0.0557(13) 0.0294(9) 0.0457(11) 0.0203(9) 0.0112(10) -0.0024(8)
C18 0.0739(18) 0.0374(12) 0.0664(17) 0.0138(12) 0.0172(15) 0.0010(11)
C19 0.070(2) 0.0540(17) 0.103(3) 0.0056(15) 0.035(2) -0.0004(18)
C20 0.0585(14) 0.0401(12) 0.0540(14) 0.0191(11) 0.0170(12) -0.0008(10)
C21 0.0702(16) 0.0445(12) 0.0459(12) 0.0366(12) 0.0205(11) 0.0102(10)
C22 0.109(3) 0.095(3) 0.073(2) 0.062(2) 0.032(2) 0.045(2)

loop_
_atom_type_symbol
_atom_type_scat_dispersion_real
_atom_type_scat_dispersion_imag
_atom_type_scat_Cromer_Mann_a1
_atom_type_scat_Cromer_Mann_a2
_atom_type_scat_Cromer_Mann_a3
_atom_type_scat_Cromer_Mann_a4
_atom_type_scat_Cromer_Mann_b1
_atom_type_scat_Cromer_Mann_b2
_atom_type_scat_Cromer_Mann_b3
_atom_type_scat_Cromer_Mann_b4
_atom_type_scat_Cromer_Mann_c
_atom_type_scat_source
_atom_type_scat_dispersion_source
C 0.00347 0.00161 2.31000 1.02000 1.58860 0.86500 20.84390 10.20750 0.56870 51.65120 0.215599998832 'International Tables Volume C Table 6.1.1.4 (pp. 500-502)' 'Henke, Gullikson and Davis, At. Data and Nucl. Data Tables, 1993, 54, 2'
Co 0.35655 0.96576 12.28410 7.34090 4.00340 2.34880 4.27910 0.27840 13.53590 71.16920 1.01180005074 'International Tables Volume C Table 6.1.1.4 (pp. 500-502)' 'Henke, Gullikson and Davis, At. Data and Nucl. Data Tables, 1993, 54, 2'
Cl 0.14873 0.16029 11.46040 7.19640 6.25560 1.64550 0.01040 1.16620 18.51940 47.77840 -9.55739974976 'International Tables Volume C Table 6.1.1.4 (pp. 500-502)' 'Henke, Gullikson and Davis, At. Data and Nucl. Data Tables, 1993, 54, 2'
H 0.00000 0.00000 0.49300 0.32291 0.14019 0.04081 10.51090 26.12570 3.14236 57.79970 0.0030380000826 'International Tables Volume C Table 6.1.1.4 (pp. 500-502)' 'Henke, Gullikson and Davis, At. Data and Nucl. Data Tables, 1993, 54, 2'
O 0.01158 0.00611 3.04850 2.28680 1.54630 0.86700 13.27710 5.70110 0.32390 32.90890 0.250800013542 'International Tables Volume C Table 6.1.1.4 (pp. 500-502)' 'Henke, Gullikson and Davis, At. Data and Nucl. Data Tables, 1993, 54, 2'
N 0.00653 0.00323 12.21260 3.13220 2.01250 1.16630 0.00570 9.89330 28.99750 0.58260 -11.5290002823 'International Tables Volume C Table 6.1.1.4 (pp. 500-502)' 'Henke, Gullikson and Davis, At. Data and Nucl. Data Tables, 1993, 54, 2'

loop_
_geom_angle_atom_site_label_1
_geom_angle_atom_site_label_2
_geom_angle_atom_site_label_3
_geom_angle
_geom_angle_site_symmetry_1
_geom_angle_site_symmetry_3
_geom_angle_publ_flag
N1 Co1 Cl1 88.97(7) . . ?
N2 Co1 Cl1 88.64(6) . . ?
N2 Co1 N1 81.24(10) . . ?
N3 Co1 Cl1 87.99(6) . . ?
N3 Co1 N1 176.92(9) . . ?
N3 Co1 N2 98.14(9) . . ?
N4 Co1 Cl1 89.58(7) . . ?
N4 Co1 N1 99.56(11) . . ?
N4 Co1 N2 178.04(9) . . ?
N4 Co1 N3 80.97(10) . . ?
N5 Co1 Cl1 179.47(5) . . ?
N5 Co1 N1 90.59(8) . . ?
N5 Co1 N2 91.00(8) . . ?
N5 Co1 N3 92.44(8) . . ?
N5 Co1 N4 90.79(8) . . ?
N6 Co2 Cl2 174.62(5) . . ?
N7 Co2 Cl2 90.86(6) . . ?
N7 Co2 N6 94.13(8) . . ?
N8 Co2 Cl2 88.96(6) . . ?
N8 Co2 N6 89.72(8) . . ?
N8 Co2 N7 82.04(9) . . ?
N9 Co2 Cl2 87.48(5) . . ?
N9 Co2 N6 87.57(7) . . ?
N9 Co2 N7 177.93(8) . . ?
N9 Co2 N8 99.17(9) . . ?
N10 Co2 Cl2 91.07(6) . . ?
N10 Co2 N6 90.24(8) . . ?
N10 Co2 N7 98.09(9) . . ?
N10 Co2 N8 179.87(9) . . ?
N10 Co2 N9 80.70(9) . . ?
H1 O1 N1 101(4) . . ?
H2 O2 N2 99(3) . . ?
H5 O5 N7 105.0(17) . . ?
H6 O6 N8 106(2) . . ?
H6 O7 N9 102.3(18) . . ?
H5 O8 N10 104.2(17) . . ?
O1 N1 Co1 121.8(2) . . ?
C2 N1 Co1 116.7(2) . . ?
C2 N1 O1 121.4(3) . . ?
O2 N2 Co1 122.22(16) . . ?
C3 N2 Co1 116.6(2) . . ?
C3 N2 O2 121.1(2) . . ?
O3 N3 Co1 122.35(15) . . ?
C7 N3 Co1 116.86(18) . . ?
C7 N3 O3 120.6(2) . . ?
O4 N4 Co1 121.8(2) . . ?
C6 N4 Co1 116.30(18) . . ?
C6 N4 O4 121.8(2) . . ?
C9 N5 Co1 121.24(14) . . ?
C13 N5 Co1 120.99(14) . . ?
C13 N5 C9 117.76(18) . . ?
H6a N6 Co2 106.79(5) . . ?
H6b N6 Co2 106.79(5) . . ?
H6b N6 H6a 106.6 . . ?
C14 N6 Co2 122.18(14) . . ?
C14 N6 H6a 106.79(10) . . ?
C14 N6 H6b 106.79(12) . . ?
O5 N7 Co2 122.71(17) . . ?
C16 N7 Co2 115.95(16) . . ?
C16 N7 O5 121.3(2) . . ?
O6 N8 Co2 121.58(15) . . ?
C17 N8 Co2 115.79(17) . . ?
C17 N8 O6 122.6(2) . . ?
O7 N9 Co2 122.34(16) . . ?
C21 N9 Co2 116.87(18) . . ?
C21 N9 O7 120.6(2) . . ?
O8 N10 Co2 122.50(18) . . ?
C20 N10 Co2 116.73(19) . . ?
C20 N10 O8 120.8(2) . . ?
H1b C1 H1a 109.5 . . ?
H1c C1 H1a 109.5 . . ?
H1c C1 H1b 109.5 . . ?
C2 C1 H1a 109.5 . . ?
C2 C1 H1b 109.5 . . ?
C2 C1 H1c 109.5 . . ?
C1 C2 N1 123.1(4) . . ?
C3 C2 N1 113.4(2) . . ?
C3 C2 C1 123.4(4) . . ?
C2 C3 N2 112.1(2) . . ?
C4 C3 N2 123.0(3) . . ?
C4 C3 C2 124.9(3) . . ?
H4a C4 C3 109.5 . . ?
H4b C4 C3 109.5 . . ?
H4b C4 H4a 109.5 . . ?
H4c C4 C3 109.5 . . ?
H4c C4 H4a 109.5 . . ?
H4c C4 H4b 109.5 . . ?
H5b C5 H5a 109.5 . . ?
H5c C5 H5a 109.5 . . ?
H5c C5 H5b 109.5 . . ?
C6 C5 H5a 109.5 . . ?
C6 C5 H5b 109.5 . . ?
C6 C5 H5c 109.5 . . ?
C5 C6 N4 123.9(3) . . ?
C7 C6 N4 113.4(2) . . ?
C7 C6 C5 122.7(3) . . ?
C6 C7 N3 112.5(2) . . ?
C8 C7 N3 122.6(3) . . ?
C8 C7 C6 124.8(3) . . ?
H8a C8 C7 109.5 . . ?
H8b C8 C7 109.5 . . ?
H8b C8 H8a 109.5 . . ?
H8c C8 C7 109.5 . . ?
H8c C8 H8a 109.5 . . ?
H8c C8 H8b 109.5 . . ?
C10 C9 N5 122.2(2) . . ?
H9 C9 N5 113.8(16) . . ?
H9 C9 C10 123.9(16) . . ?
H10 C10 C9 119.75(13) . . ?
C11 C10 C9 120.5(2) . . ?
C11 C10 H10 119.75(13) . . ?
C12 C11 C10 117.16(19) . . ?
C14 C11 C10 118.8(2) . . ?
C14 C11 C12 123.9(2) . . ?
C13 C12 C11 119.51(19) . . ?
H12 C12 C11 124.1(16) . . ?
H12 C12 C13 116.3(16) . . ?
C12 C13 N5 122.9(2) . . ?
H13 C13 N5 116.8(15) . . ?
H13 C13 C12 120.3(15) . . ?
C11 C14 N6 116.22(17) . . ?
H14a C14 N6 108.23(12) . . ?
H14a C14 C11 108.23(13) . . ?
H14b C14 N6 108.23(11) . . ?
H14b C14 C11 108.23(11) . . ?
H14b C14 H14a 107.4 . . ?
H15b C15 H15a 109.5 . . ?
H15c C15 H15a 109.5 . . ?
H15c C15 H15b 109.5 . . ?
C16 C15 H15a 109.5 . . ?
C16 C15 H15b 109.5 . . ?
C16 C15 H15c 109.5 . . ?
C15 C16 N7 121.9(3) . . ?
C17 C16 N7 113.26(19) . . ?
C17 C16 C15 124.9(3) . . ?
C16 C17 N8 112.9(2) . . ?
C18 C17 N8 122.4(3) . . ?
C18 C17 C16 124.7(2) . . ?
H18a C18 C17 109.5 . . ?
H18b C18 C17 109.5 . . ?
H18b C18 H18a 109.5 . . ?
H18c C18 C17 109.5 . . ?
H18c C18 H18a 109.5 . . ?
H18c C18 H18b 109.5 . . ?
H19b C19 H19a 109.5 . . ?
H19c C19 H19a 109.5 . . ?
H19c C19 H19b 109.5 . . ?
C20 C19 H19a 109.5 . . ?
C20 C19 H19b 109.5 . . ?
C20 C19 H19c 109.5 . . ?
C19 C20 N10 123.0(3) . . ?
C21 C20 N10 113.0(2) . . ?
C21 C20 C19 124.0(3) . . ?
C20 C21 N9 112.6(2) . . ?
C22 C21 N9 123.4(3) . . ?
C22 C21 C20 123.9(3) . . ?
H22a C22 C21 109.5 . . ?
H22b C22 C21 109.5 . . ?
H22b C22 H22a 109.5 . . ?
H22c C22 C21 109.5 . . ?
H22c C22 H22a 109.5 . . ?
H22c C22 H22b 109.5 . . ?
O7 H6 O6 168(4) . . ?
O8 H5 O5 158(4) . . ?

loop_
_geom_bond_atom_site_label_1
_geom_bond_atom_site_label_2
_geom_bond_distance
_geom_bond_site_symmetry_2
_geom_bond_publ_flag
Co1 Cl1 2.2257(6) . ?
Co1 N1 1.884(2) . ?
Co1 N2 1.8896(19) . ?
Co1 N3 1.8862(19) . ?
Co1 N4 1.895(2) . ?
Co1 N5 1.9596(17) . ?
Co2 Cl2 2.2421(5) . ?
Co2 N6 1.9811(17) . ?
Co2 N7 1.8817(18) . ?
Co2 N8 1.8827(19) . ?
Co2 N9 1.8897(18) . ?
Co2 N10 1.901(2) . ?
O1 N1 1.336(4) . ?
O1 H1 0.76(5) . ?
O2 N2 1.331(3) . ?
O2 H2 0.81(4) . ?
O3 N3 1.348(3) . ?
O4 N4 1.346(3) . ?
O5 N7 1.324(3) . ?
O5 H5 1.26(4) . ?
O6 N8 1.324(3) . ?
O6 H6 1.12(5) . ?
O7 N9 1.347(3) . ?
O7 H6 1.38(5) . ?
O8 N10 1.344(3) . ?
O8 H5 1.26(4) . ?
N1 C2 1.272(4) . ?
N2 C3 1.286(3) . ?
N3 C7 1.293(3) . ?
N4 C6 1.287(4) . ?
N5 C9 1.339(3) . ?
N5 C13 1.338(3) . ?
N6 H6a 0.9000 . ?
N6 H6b 0.9000 . ?
N6 C14 1.480(3) . ?
N7 C16 1.290(3) . ?
N8 C17 1.298(3) . ?
N9 C21 1.290(3) . ?
N10 C20 1.280(3) . ?
C1 H1a 0.9600 . ?
C1 H1b 0.9600 . ?
C1 H1c 0.9600 . ?
C1 C2 1.503(5) . ?
C2 C3 1.468(5) . ?
C3 C4 1.476(4) . ?
C4 H4a 0.9600 . ?
C4 H4b 0.9600 . ?
C4 H4c 0.9600 . ?
C5 H5a 0.9600 . ?
C5 H5b 0.9600 . ?
C5 H5c 0.9600 . ?
C5 C6 1.501(4) . ?
C6 C7 1.450(4) . ?
C7 C8 1.492(4) . ?
C8 H8a 0.9600 . ?
C8 H8b 0.9600 . ?
C8 H8c 0.9600 . ?
C9 C10 1.380(3) . ?
C9 H9 0.99(3) . ?
C10 H10 0.9300 . ?
C10 C11 1.373(3) . ?
C11 C12 1.392(3) . ?
C11 C14 1.503(3) . ?
C12 C13 1.377(3) . ?
C12 H12 0.91(3) . ?
C13 H13 0.93(2) . ?
C14 H14a 0.9700 . ?
C14 H14b 0.9700 . ?
C15 H15a 0.9600 . ?
C15 H15b 0.9600 . ?
C15 H15c 0.9600 . ?
C15 C16 1.484(3) . ?
C16 C17 1.456(4) . ?
C17 C18 1.484(4) . ?
C18 H18a 0.9600 . ?
C18 H18b 0.9600 . ?
C18 H18c 0.9600 . ?
C19 H19a 0.9600 . ?
C19 H19b 0.9600 . ?
C19 H19c 0.9600 . ?
C19 C20 1.493(4) . ?
C20 C21 1.457(4) . ?
C21 C22 1.488(4) . ?
C22 H22a 0.9600 . ?
C22 H22b 0.9600 . ?
C22 H22c 0.9600 . ?

loop_
_smtbx_masks_void_nr
_smtbx_masks_void_average_x
_smtbx_masks_void_average_y
_smtbx_masks_void_average_z
_smtbx_masks_void_volume
_smtbx_masks_void_count_electrons
_smtbx_masks_void_content
1 0.000 0.000 -0.454 1028.7 0.0 Acetonitrile
